data_1565954
loop_
_publ_author_name
'Wildner, Manfred'
'Zakharov, Boris A.'
'Bogdanov, Nikita E.'
'Talla, Dominik'
'Boldyreva, Elena V.'
'Miletich, Ronald'

_publ_section_title
;
 Crystallography relevant to Mars and Galilean icy moons: crystal behavior
 of kieserite-type monohydrate sulfates at extraterrestrial conditions
 down to 15 K
;
_journal_issue 2
_journal_name_full IUCrJ
_journal_page_first 194
_journal_page_last 203
_journal_paper_doi 10.1107/S2052252521012720
_journal_volume 9
_journal_year 2022
_chemical_formula_sum 'Co H2 O5 S'
_chemical_formula_weight 173.01
_space_group_crystal_system monoclinic
_space_group_IT_number 15
_space_group_name_Hall '-C 2yc'
_space_group_name_H-M_alt 'C 1 2/c 1'
_atom_sites_solution_hydrogens difmap
_audit_creation_method SHELXL-2017/1
_cell_angle_alpha 90
_cell_angle_beta 118.397(10)
_cell_angle_gamma 90
_cell_formula_units_Z 4
_cell_length_a 6.9354(10)
_cell_length_b 7.6179(10)
_cell_length_c 7.6043(10)
_cell_measurement_temperature 153(2)
_cell_volume 353.42(9)
_computing_structure_refinement 'SHELXL-2017/1 (Sheldrick, 2017)'
_diffrn_ambient_temperature 153(2)
_diffrn_measured_fraction_theta_full 0.991
_diffrn_measured_fraction_theta_max 0.997
_diffrn_radiation_type MoK\a
_diffrn_radiation_wavelength 0.71073
_diffrn_reflns_av_R_equivalents 0.0197
_diffrn_reflns_av_unetI/netI 0.0087
_diffrn_reflns_Laue_measured_fraction_full 0.991
_diffrn_reflns_Laue_measured_fraction_max 0.997
_diffrn_reflns_limit_h_max 12
_diffrn_reflns_limit_h_min -12
_diffrn_reflns_limit_k_max 13
_diffrn_reflns_limit_k_min -13
_diffrn_reflns_limit_l_max 13
_diffrn_reflns_limit_l_min -13
_diffrn_reflns_number 11432
_diffrn_reflns_point_group_measured_fraction_full 0.991
_diffrn_reflns_point_group_measured_fraction_max 0.997
_diffrn_reflns_theta_full 25.242
_diffrn_reflns_theta_max 39.994
_diffrn_reflns_theta_min 4.233
_exptl_absorpt_coefficient_mu 5.326
_exptl_absorpt_correction_T_max 0.7479
_exptl_absorpt_correction_T_min 0.5769
_exptl_absorpt_correction_type multi-scan
_exptl_absorpt_process_details
;
 SADABS 2016/2: Krause, L., Herbst-Irmer, R., Sheldrick G.M. & Stalke D.,
 J. Appl. Cryst. 48 (2015) 3-10
;
_exptl_crystal_density_diffrn 3.251
_exptl_crystal_F_000 340
_refine_diff_density_max 0.522
_refine_diff_density_min -0.482
_refine_diff_density_rms 0.077
_refine_ls_extinction_coef 0.0182(8)
_refine_ls_extinction_expression Fc^*^=kFc[1+0.001xFc^2^\l^3^/sin(2\q)]^-1/4^
_refine_ls_extinction_method 'SHELXL-2017/1 (Sheldrick 2017)'
_refine_ls_goodness_of_fit_ref 1.139
_refine_ls_hydrogen_treatment refall
_refine_ls_matrix_type full
_refine_ls_number_parameters 40
_refine_ls_number_reflns 1098
_refine_ls_number_restraints 0
_refine_ls_restrained_S_all 1.139
_refine_ls_R_factor_all 0.0120
_refine_ls_R_factor_gt 0.0118
_refine_ls_shift/su_max 0.000
_refine_ls_shift/su_mean 0.000
_refine_ls_structure_factor_coef Fsqd
_refine_ls_weighting_details 'w=1/[\s^2^(Fo^2^)+(0.0110P)^2^+0.3200P] where P=(Fo^2^+2Fc^2^)/3'
_refine_ls_weighting_scheme calc
_refine_ls_wR_factor_gt 0.0294
_refine_ls_wR_factor_ref 0.0295
_reflns_Friedel_coverage 0.000
_reflns_number_gt 1089
_reflns_number_total 1098
_reflns_threshold_expression 'I > 2\s(I)'
_cod_data_source_file lt5044.cif
_cod_data_source_block CoSO4H2O_N2_153K
_cod_depositor_comments 'Adding full bibliography for 1565934--1565967.cif.'
_cod_original_sg_symbol_H-M 'C 2/c'
_cod_database_code 1565954
_shelx_shelxl_version_number 2017/1
_shelx_space_group_comment
;
The symmetry employed for this shelxl refinement is uniquely defined
by the following loop, which should always be used as a source of
symmetry information in preference to the above space-group names.
They are only intended as comments.
;

loop_
_space_group_symop_operation_xyz
'x, y, z'
'-x, y, -z+1/2'
'x+1/2, y+1/2, z'
'-x+1/2, y+1/2, -z+1/2'
'-x, -y, -z'
'x, -y, z-1/2'
'-x+1/2, -y+1/2, -z'
'x+1/2, -y+1/2, z-1/2'

loop_
_atom_site_label
_atom_site_type_symbol
_atom_site_fract_x
_atom_site_fract_y
_atom_site_fract_z
_atom_site_U_iso_or_equiv
_atom_site_adp_type
_atom_site_occupancy
_atom_site_site_symmetry_order
_atom_site_calc_flag
_atom_site_refinement_flags_posn
_atom_site_refinement_flags_adp
_atom_site_refinement_flags_occupancy
_atom_site_disorder_assembly
_atom_site_disorder_group
Co Co 0.000000 0.500000 0.000000 0.00391(3) Uani 1 2 d S . P . .
S S 0.000000 0.15498(3) 0.250000 0.00364(4) Uani 1 2 d S T P . .
O1 O 0.17219(7) 0.04444(7) 0.40161(7) 0.00767(7) Uani 1 1 d . . . . .
O2 O 0.09929(7) 0.26795(6) 0.15505(7) 0.00672(7) Uani 1 1 d . . . . .
O3 O 0.000000 0.63789(9) 0.250000 0.00618(9) Uani 1 2 d S T P . .
H H 0.110(2) 0.705(2) 0.293(2) 0.019(3) Uiso 1 1 d . . . . .

loop_
_atom_site_aniso_label
_atom_site_aniso_U_11
_atom_site_aniso_U_22
_atom_site_aniso_U_33
_atom_site_aniso_U_23
_atom_site_aniso_U_13
_atom_site_aniso_U_12
Co 0.00381(5) 0.00393(5) 0.00408(5) 0.00027(3) 0.00195(3) -0.00008(3)
S 0.00310(7) 0.00347(7) 0.00437(7) 0.000 0.00180(5) 0.000
O1 0.00509(15) 0.00865(17) 0.00855(16) 0.00426(13) 0.00265(13) 0.00232(13)
O2 0.00699(16) 0.00600(16) 0.00904(16) 0.00279(12) 0.00532(13) 0.00071(12)
O3 0.0061(2) 0.0065(2) 0.0063(2) 0.000 0.00327(17) 0.000

loop_
_atom_type_symbol
_atom_type_description
_atom_type_scat_dispersion_real
_atom_type_scat_dispersion_imag
_atom_type_scat_source
O O 0.0106 0.0060 'International Tables Vol C Tables 4.2.6.8 and 6.1.1.4'
H H 0.0000 0.0000 'International Tables Vol C Tables 4.2.6.8 and 6.1.1.4'
S S 0.1246 0.1234 'International Tables Vol C Tables 4.2.6.8 and 6.1.1.4'
Co Co 0.3494 0.9721 'International Tables Vol C Tables 4.2.6.8 and 6.1.1.4'

loop_
_geom_angle_atom_site_label_1
_geom_angle_atom_site_label_2
_geom_angle_atom_site_label_3
_geom_angle
_geom_angle_site_symmetry_1
_geom_angle_site_symmetry_3
_geom_angle_publ_flag
O2 Co O2 180.00(3) 5_565 . ?
O2 Co O1 85.52(2) 5_565 8_455 ?
O2 Co O1 94.47(2) . 8_455 ?
O2 Co O1 94.48(2) 5_565 4 ?
O2 Co O1 85.53(2) . 4 ?
O1 Co O1 180.00(3) 8_455 4 ?
O2 Co O3 93.06(2) 5_565 5_565 ?
O2 Co O3 86.94(2) . 5_565 ?
O1 Co O3 93.563(16) 8_455 5_565 ?
O1 Co O3 86.437(16) 4 5_565 ?
O2 Co O3 86.94(2) 5_565 . ?
O2 Co O3 93.06(2) . . ?
O1 Co O3 86.437(16) 8_455 . ?
O1 Co O3 93.563(16) 4 . ?
O3 Co O3 180.0 5_565 . ?
O2 Co O2 81.706(13) 5_565 4 ?
O2 Co O2 98.294(13) . 4 ?
O1 Co O2 136.701(16) 8_455 4 ?
O1 Co O2 43.299(16) 4 4 ?
O3 Co O2 128.172(13) 5_565 4 ?
O3 Co O2 51.828(13) . 4 ?
O2 Co O2 98.294(14) 5_565 8_455 ?
O2 Co O2 81.705(13) . 8_455 ?
O1 Co O2 43.299(16) 8_455 8_455 ?
O1 Co O2 136.701(16) 4 8_455 ?
O3 Co O2 51.828(13) 5_565 8_455 ?
O3 Co O2 128.172(13) . 8_455 ?
O2 Co O2 180.0 4 8_455 ?
O2 Co O2 137.297(17) 5_565 2 ?
O2 Co O2 42.702(17) . 2 ?
O1 Co O2 67.109(18) 8_455 2 ?
O1 Co O2 112.891(18) 4 2 ?
O3 Co O2 119.647(19) 5_565 2 ?
O3 Co O2 60.353(19) . 2 ?
O2 Co O2 95.968(16) 4 2 ?
O2 Co O2 84.032(16) 8_455 2 ?
O2 Co O2 42.703(18) 5_565 6_565 ?
O2 Co O2 137.298(17) . 6_565 ?
O1 Co O2 112.891(18) 8_455 6_565 ?
O1 Co O2 67.109(18) 4 6_565 ?
O3 Co O2 60.353(19) 5_565 6_565 ?
O3 Co O2 119.647(19) . 6_565 ?
O2 Co O2 84.032(16) 4 6_565 ?
O2 Co O2 95.968(16) 8_455 6_565 ?
O2 Co O2 180.000(13) 2 6_565 ?
O1 S O1 109.99(4) . 2 ?
O1 S O2 108.78(3) . . ?
O1 S O2 110.03(3) 2 . ?
O1 S O2 110.03(3) . 2 ?
O1 S O2 108.78(3) 2 2 ?
O2 S O2 109.23(4) . 2 ?
S O1 Co 136.57(3) . 4_545 ?
S O1 O2 35.867(17) . . ?
Co O1 O2 100.76(2) 4_545 . ?
S O1 O1 35.00(2) . 2 ?
Co O1 O1 140.47(3) 4_545 2 ?
O2 O1 O1 60.47(2) . 2 ?
S O1 O2 35.236(17) . 2 ?
Co O1 O2 144.37(3) 4_545 2 ?
O2 O1 O2 60.34(2) . 2 ?
O1 O1 O2 59.701(19) 2 2 ?
S O1 O2 128.43(3) . 4_545 ?
Co O1 O2 47.208(14) 4_545 4_545 ?
O2 O1 O2 109.80(2) . 4_545 ?
O1 O1 O2 103.30(2) 2 4_545 ?
O2 O1 O2 162.66(3) 2 4_545 ?
S O1 O3 170.08(3) . 7_556 ?
Co O1 O3 48.461(12) 4_545 7_556 ?
O2 O1 O3 146.76(2) . 7_556 ?
O1 O1 O3 150.078(18) 2 7_556 ?
O2 O1 O3 134.91(2) 2 7_556 ?
O2 O1 O3 61.492(18) 4_545 7_556 ?
S O1 O2 114.51(3) . 8_556 ?
Co O1 O2 42.736(15) 4_545 8_556 ?
O2 O1 O2 86.62(2) . 8_556 ?
O1 O1 O2 146.96(2) 2 8_556 ?
O2 O1 O2 102.99(2) 2 8_556 ?
O2 O1 O2 89.94(2) 4_545 8_556 ?
O3 O1 O2 62.46(2) 7_556 8_556 ?
S O1 O3 92.47(2) . 3_545 ?
Co O1 O3 44.702(13) 4_545 3_545 ?
O2 O1 O3 57.527(18) . 3_545 ?
O1 O1 O3 102.38(3) 2 3_545 ?
O2 O1 O3 114.88(2) 2 3_545 ?
O2 O1 O3 62.761(19) 4_545 3_545 ?
O3 O1 O3 93.162(19) 7_556 3_545 ?
O2 O1 O3 56.953(16) 8_556 3_545 ?
S O1 O2 126.01(3) . 6_556 ?
Co O1 O2 96.928(19) 4_545 6_556 ?
O2 O1 O2 161.40(3) . 6_556 ?
O1 O1 O2 101.82(2) 2 6_556 ?
O2 O1 O2 107.07(2) 2 6_556 ?
O2 O1 O2 78.39(2) 4_545 6_556 ?
O3 O1 O2 51.839(16) 7_556 6_556 ?
O2 O1 O2 110.52(2) 8_556 6_556 ?
O3 O1 O2 137.86(2) 3_545 6_556 ?
S O1 O2 111.77(3) . 7_556 ?
Co O1 O2 77.777(19) 4_545 7_556 ?
O2 O1 O2 108.17(2) . 7_556 ?
O1 O1 O2 139.18(2) 2 7_556 ?
O2 O1 O2 80.317(19) 2 7_556 ?
O2 O1 O2 116.98(2) 4_545 7_556 ?
O3 O1 O2 59.021(18) 7_556 7_556 ?
O2 O1 O2 44.918(18) 8_556 7_556 ?
O3 O1 O2 101.612(19) 3_545 7_556 ?
O2 O1 O2 81.112(15) 6_556 7_556 ?
S O1 O3 103.78(3) . 1_545 ?
Co O1 O3 97.215(19) 4_545 1_545 ?
O2 O1 O3 118.85(2) . 1_545 ?
O1 O1 O3 68.781(10) 2 1_545 ?
O2 O1 O3 118.24(2) 2 1_545 ?
O2 O1 O3 51.645(16) 4_545 1_545 ?
O3 O1 O3 82.333(17) 7_556 1_545 ?
O2 O1 O3 138.160(18) 8_556 1_545 ?
O3 O1 O3 107.032(19) 3_545 1_545 ?
O2 O1 O3 52.518(14) 6_556 1_545 ?
O2 O1 O3 132.734(17) 7_556 1_545 ?
S O2 Co 132.15(3) . . ?
S O2 O1 35.357(17) . . ?
Co O2 O1 161.28(3) . . ?
S O2 O1 34.738(17) . 2 ?
Co O2 O1 118.90(3) . 2 ?
O1 O2 O1 59.83(3) . 2 ?
S O2 O2 35.38(2) . 2 ?
Co O2 O2 102.222(18) . 2 ?
O1 O2 O2 60.211(19) . 2 ?
O1 O2 O2 59.449(19) 2 2 ?
S O2 O3 108.23(3) . 3_545 ?
Co O2 O3 119.34(2) . 3_545 ?
O1 O2 O3 73.97(2) . 3_545 ?
O1 O2 O3 113.79(3) 2 3_545 ?
O2 O2 O3 130.07(3) 2 3_545 ?
S O2 O1 160.16(3) . 4 ?
Co O2 O1 47.267(16) . 4 ?
O1 O2 O1 137.02(2) . 4 ?
O1 O2 O1 162.66(3) 2 4 ?
O2 O2 O1 128.137(16) 2 4 ?
O3 O2 O1 74.38(2) 3_545 4 ?
S O2 O3 136.57(3) . 5_565 ?
Co O2 O3 48.223(16) . 5_565 ?
O1 O2 O3 149.04(3) . 5_565 ?
O1 O2 O3 102.28(2) 2 5_565 ?
O2 O2 O3 135.69(3) 2 5_565 ?
O3 O2 O3 93.942(19) 3_545 5_565 ?
O1 O2 O3 61.053(17) 4 5_565 ?
S O2 O1 92.50(2) . 8_455 ?
Co O2 O1 42.788(13) . 8_455 ?
O1 O2 O1 127.79(3) . 8_455 ?
O1 O2 O1 77.01(2) 2 8_455 ?
O2 O2 O1 73.57(2) 2 8_455 ?
O3 O2 O1 156.34(2) 3_545 8_455 ?
O1 O2 O1 90.06(2) 4 8_455 ?
O3 O2 O1 62.650(17) 5_565 8_455 ?
S O2 O3 102.12(2) . . ?
Co O2 O3 44.993(13) . . ?
O1 O2 O3 117.07(2) . . ?
O1 O2 O3 116.45(2) 2 . ?
O2 O2 O3 66.733(10) 2 . ?
O3 O2 O3 126.21(2) 3_545 . ?
O1 O2 O3 63.279(17) 4 . ?
O3 O2 O3 93.216(16) 5_565 . ?
O1 O2 O3 56.841(14) 8_455 . ?
S O2 O1 95.90(3) . 6 ?
Co O2 O1 113.21(2) . 6 ?
O1 O2 O1 84.804(17) . 6 ?
O1 O2 O1 72.93(2) 2 6 ?
O2 O2 O1 130.253(15) 2 6 ?
O3 O2 O1 57.331(16) 3_545 6 ?
O1 O2 O1 101.61(2) 4 6 ?
O3 O2 O1 65.024(19) 5_565 6 ?
O1 O2 O1 110.52(2) 8_455 6 ?
O3 O2 O1 158.125(19) . 6 ?
S O2 O1 82.10(2) . 7_556 ?
Co O2 O1 94.64(2) . 7_556 ?
O1 O2 O1 71.84(2) . 7_556 ?
O1 O2 O1 116.27(2) 2 7_556 ?
O2 O2 O1 61.51(2) 2 7_556 ?
O3 O2 O1 87.279(19) 3_545 7_556 ?
O1 O2 O1 78.359(16) 4 7_556 ?
O3 O2 O1 137.19(2) 5_565 7_556 ?
O1 O2 O1 107.26(2) 8_455 7_556 ?
O3 O2 O1 54.040(12) . 7_556 ?
O1 O2 O1 142.217(18) 6 7_556 ?
Co O3 Co 122.15(3) . 2 ?
Co O3 O2 111.787(14) . 3_455 ?
Co O3 O2 89.032(13) 2 3_455 ?
Co O3 O2 89.032(13) . 4 ?
Co O3 O2 111.787(14) 2 4 ?
O2 O3 O2 137.03(3) 3_455 4 ?
Co O3 O1 45.102(13) . 8_455 ?
Co O3 O1 104.00(2) 2 8_455 ?
O2 O3 O1 70.829(17) 3_455 8_455 ?
O2 O3 O1 132.819(16) 4 8_455 ?
Co O3 O1 104.00(2) . 7_556 ?
Co O3 O1 45.102(13) 2 7_556 ?
O2 O3 O1 132.820(16) 3_455 7_556 ?
O2 O3 O1 70.829(17) 4 7_556 ?
O1 O3 O1 122.68(3) 8_455 7_556 ?
Co O3 O2 161.39(2) . 6_566 ?
Co O3 O2 44.835(12) 2 6_566 ?
O2 O3 O2 83.575(17) 3_455 6_566 ?
O2 O3 O2 86.058(18) 4 6_566 ?
O1 O3 O2 140.764(17) 8_455 6_566 ?
O1 O3 O2 57.453(16) 7_556 6_566 ?
Co O3 O2 44.835(12) . 5_565 ?
Co O3 O2 161.39(2) 2 5_565 ?
O2 O3 O2 86.058(18) 3_455 5_565 ?
O2 O3 O2 83.575(17) 4 5_565 ?
O1 O3 O2 57.453(16) 8_455 5_565 ?
O1 O3 O2 140.764(17) 7_556 5_565 ?
O2 O3 O2 151.45(3) 6_566 5_565 ?
Co O3 O2 81.67(2) . 2 ?
Co O3 O2 41.948(14) 2 2 ?
O2 O3 O2 94.714(14) 3_455 2 ?
O2 O3 O2 126.21(2) 4 2 ?
O1 O3 O2 66.938(19) 8_455 2 ?
O1 O3 O2 60.694(18) 7_556 2 ?
O2 O3 O2 86.783(16) 6_566 2 ?
O2 O3 O2 120.61(2) 5_565 2 ?
Co O3 O2 41.948(14) . . ?
Co O3 O2 81.67(2) 2 . ?
O2 O3 O2 126.21(2) 3_455 . ?
O2 O3 O2 94.714(14) 4 . ?
O1 O3 O2 60.694(18) 8_455 . ?
O1 O3 O2 66.938(19) 7_556 . ?
O2 O3 O2 120.61(2) 6_566 . ?
O2 O3 O2 86.784(16) 5_565 . ?
O2 O3 O2 46.53(2) 2 . ?
Co O3 O1 121.52(2) . 3_455 ?
Co O3 O1 41.735(11) 2 3_455 ?
O2 O3 O1 48.505(15) 3_455 3_455 ?
O2 O3 O1 146.280(16) 4 3_455 ?
O1 O3 O1 80.421(17) 8_455 3_455 ?
O1 O3 O1 86.837(19) 7_556 3_455 ?
O2 O3 O1 60.397(15) 6_566 3_455 ?
O2 O3 O1 127.440(16) 5_565 3_455 ?
O2 O3 O1 53.959(14) 2 3_455 ?
O2 O3 O1 99.43(2) . 3_455 ?
Co O3 O1 41.735(11) . 4 ?
Co O3 O1 121.52(2) 2 4 ?
O2 O3 O1 146.280(16) 3_455 4 ?
O2 O3 O1 48.505(15) 4 4 ?
O1 O3 O1 86.837(19) 8_455 4 ?
O1 O3 O1 80.421(17) 7_556 4 ?
O2 O3 O1 127.440(16) 6_566 4 ?
O2 O3 O1 60.397(15) 5_565 4 ?
O2 O3 O1 99.44(2) 2 4 ?
O2 O3 O1 53.959(14) . 4 ?
O1 O3 O1 153.29(3) 3_455 4 ?
Co O3 H 104.7(10) . . ?
Co O3 H 109.4(10) 2 . ?
O2 O3 H 120.5(10) 3_455 . ?
O2 O3 H 18.2(10) 4 . ?
O1 O3 H 144.6(10) 8_455 . ?
O1 O3 H 76.4(10) 7_556 . ?
O2 O3 H 74.2(10) 6_566 . ?
O2 O3 H 88.5(10) 5_565 . ?
O2 O3 H 136.7(10) 2 . ?
O2 O3 H 112.5(10) . . ?
O1 O3 H 133.5(10) 3_455 . ?
O1 O3 H 65.8(10) 4 . ?
Co O3 H 109.3(10) . 2 ?
Co O3 H 104.7(10) 2 2 ?
O2 O3 H 18.2(10) 3_455 2 ?
O2 O3 H 120.5(10) 4 2 ?
O1 O3 H 76.4(10) 8_455 2 ?
O1 O3 H 144.6(10) 7_556 2 ?
O2 O3 H 88.5(10) 6_566 2 ?
O2 O3 H 74.2(10) 5_565 2 ?
O2 O3 H 112.5(10) 2 2 ?
O2 O3 H 136.7(10) . 2 ?
O1 O3 H 65.8(10) 3_455 2 ?
O1 O3 H 133.5(10) 4 2 ?
H O3 H 106(2) . 2 ?

loop_
_geom_bond_atom_site_label_1
_geom_bond_atom_site_label_2
_geom_bond_distance
_geom_bond_site_symmetry_2
_geom_bond_publ_flag
Co O2 2.0535(5) 5_565 ?
Co O2 2.0535(5) . ?
Co O1 2.0555(6) 8_455 ?
Co O1 2.0555(6) 4 ?
Co O3 2.1720(4) 5_565 ?
Co O3 2.1720(4) . ?
Co O2 3.4405(6) 4 ?
Co O2 3.4405(6) 8_455 ?
Co O2 3.4925(6) 2 ?
Co O2 3.4925(6) 6_565 ?
S O1 1.4679(5) . ?
S O1 1.4679(5) 2 ?
S O2 1.4863(5) . ?
S O2 1.4863(5) 2 ?
O1 O2 2.4017(7) . ?
O1 O1 2.4048(10) 2 ?
O1 O2 2.4204(7) 2 ?
O1 O2 2.7899(7) 4_545 ?
O1 O3 2.8962(7) 7_556 ?
O1 O2 3.0168(8) 8_556 ?
O1 O3 3.0818(6) 3_545 ?
O1 O2 3.2496(7) 6_556 ?
O1 O2 3.2921(8) 7_556 ?
O1 O3 3.3223(9) 1_545 ?
O2 O2 2.4235(9) 2 ?
O2 O3 2.7052(6) 3_545 ?
O2 O3 2.9084(6) 5_565 ?
O2 O3 3.0677(8) . ?
O3 H 0.846(15) . ?
O3 H 0.846(15) 2 ?

loop_
_geom_hbond_atom_site_label_D
_geom_hbond_atom_site_label_H
_geom_hbond_atom_site_label_A
_geom_hbond_distance_DH
_geom_hbond_distance_HA
_geom_hbond_distance_DA
_geom_hbond_angle_DHA
_geom_hbond_site_symmetry_A
_geom_hbond_publ_flag
O3 H O2 0.846(15) 1.920(15) 2.7051(6) 154.0(15) 4 yes
